data_1571607
loop_
_publ_author_name
'Wu, Wenbo'
'Chen, Kui'
'Yu, Hui'
'Zhu, Jiaxuan'
'Feng, Yaoguang'
'Wang, Jingkang'
'Huang, Xin'
'Li, Liang'
'Hao, Hongxun'
'Wang, Ting'
'Wang, Na'
'Naumov, Pan&#x10d;e'

_publ_section_title
;
 Trimodal operation of a robust smart organic crystal.
;
_journal_issue 24
_journal_name_full 'Chemical science'
_journal_page_first 9287
_journal_page_last 9297
_journal_paper_doi 10.1039/d4sc02152e
_journal_volume 15
_journal_year 2024
_chemical_formula_moiety 'C15 H10 Cl F3 N2 O2'
_chemical_formula_sum 'C15 H10 Cl F3 N2 O2'
_chemical_formula_weight 342.70
_space_group_crystal_system monoclinic
_space_group_IT_number 14
_space_group_name_Hall '-P 2ybc'
_space_group_name_H-M_alt 'P 1 21/c 1'
_atom_sites_solution_hydrogens geom
_atom_sites_solution_primary dual
_audit_creation_date 2023-03-05
_audit_creation_method
;
Olex2 1.5
(compiled 2022.04.07 svn.rca3783a0 for OlexSys, GUI svn.r6498)
;
_audit_update_record
;
2024-03-20 deposited with the CCDC.	2024-05-13 downloaded from the CCDC.
;
_cell_angle_alpha 90
_cell_angle_beta 90.989(10)
_cell_angle_gamma 90
_cell_formula_units_Z 4
_cell_length_a 18.847(6)
_cell_length_b 10.089(3)
_cell_length_c 8.313(2)
_cell_measurement_reflns_used 2441
_cell_measurement_temperature 365.00
_cell_measurement_theta_max 21.47
_cell_measurement_theta_min 2.16
_cell_volume 1580.5(8)
_computing_cell_refinement 'SAINT V8.40B (Bruker, 2019)'
_computing_data_collection 'APEX4 V2022.10-1 (Bruker, 2022)'
_computing_data_reduction 'SAINT V8.40B (Bruker, 2019)'
_computing_molecular_graphics 'Olex2 1.5 (Dolomanov et al., 2009)'
_computing_publication_material 'Olex2 1.5 (Dolomanov et al., 2009)'
_computing_structure_refinement 'SHELXL 2019/3 (Sheldrick, 2015)'
_computing_structure_solution 'SHELXT 2018/2 (Sheldrick, 2018)'
_diffrn_ambient_temperature 365.00
_diffrn_detector CPAD
_diffrn_detector_area_resol_mean 7.41
_diffrn_detector_type 'Bruker PHOTON 100'
_diffrn_measured_fraction_theta_full 0.996
_diffrn_measured_fraction_theta_max 0.995
_diffrn_measurement_device 'four-circle diffractometer'
_diffrn_measurement_device_type 'Bruker D8 VENTURE TXS PHOTON 100'
_diffrn_measurement_method '\w and \f shutterless scans'
_diffrn_measurement_specimen_support 'nylon loop'
_diffrn_radiation_monochromator 'Helios Multi-layer Optic'
_diffrn_radiation_probe x-ray
_diffrn_radiation_type MoK\a
_diffrn_radiation_wavelength 0.71073
_diffrn_reflns_av_R_equivalents 0.0608
_diffrn_reflns_av_unetI/netI 0.0559
_diffrn_reflns_Laue_measured_fraction_full 0.996
_diffrn_reflns_Laue_measured_fraction_max 0.995
_diffrn_reflns_limit_h_max 21
_diffrn_reflns_limit_h_min -24
_diffrn_reflns_limit_k_max 12
_diffrn_reflns_limit_k_min -13
_diffrn_reflns_limit_l_max 10
_diffrn_reflns_limit_l_min -10
_diffrn_reflns_number 14647
_diffrn_reflns_point_group_measured_fraction_full 0.996
_diffrn_reflns_point_group_measured_fraction_max 0.995
_diffrn_reflns_theta_full 25.242
_diffrn_reflns_theta_max 27.520
_diffrn_reflns_theta_min 2.161
_diffrn_source TXS
_diffrn_source_current 40.0
_diffrn_source_power 2.0
_diffrn_source_type 'Rotaing Anode'
_diffrn_source_voltage 50.0
_diffrn_standards_number 0
_exptl_absorpt_coefficient_mu 0.282
_exptl_absorpt_correction_T_max 0.7456
_exptl_absorpt_correction_T_min 0.6353
_exptl_absorpt_correction_type multi-scan
_exptl_absorpt_process_details
;
SADABS-2016/2 (Bruker,2016/2) was used for absorption correction.
wR2(int) was 0.1020 before and 0.0508 after correction.
The Ratio of minimum to maximum transmission is 0.8521.
The \l/2 correction factor is Not present.
;
_exptl_crystal_density_diffrn 1.440
_exptl_crystal_description block
_exptl_crystal_F_000 696
_exptl_crystal_size_max 0.13
_exptl_crystal_size_mid 0.12
_exptl_crystal_size_min 0.1
_refine_diff_density_max 0.236
_refine_diff_density_min -0.213
_refine_diff_density_rms 0.033
_refine_ls_extinction_coef 0.051(6)
_refine_ls_extinction_expression Fc^*^=kFc[1+0.001xFc^2^\l^3^/sin(2\q)]^-1/4^
_refine_ls_extinction_method 'SHELXL-2019/2 (Sheldrick 2019)'
_refine_ls_goodness_of_fit_ref 1.021
_refine_ls_hydrogen_treatment constr
_refine_ls_matrix_type full
_refine_ls_number_parameters 246
_refine_ls_number_reflns 3610
_refine_ls_number_restraints 145
_refine_ls_restrained_S_all 1.047
_refine_ls_R_factor_all 0.1582
_refine_ls_R_factor_gt 0.0677
_refine_ls_shift/su_max 0.001
_refine_ls_shift/su_mean 0.000
_refine_ls_structure_factor_coef Fsqd
_refine_ls_weighting_details 'w=1/[\s^2^(Fo^2^)+(0.0684P)^2^+0.4931P] where P=(Fo^2^+2Fc^2^)/3'
_refine_ls_weighting_scheme calc
_refine_ls_wR_factor_gt 0.1518
_refine_ls_wR_factor_ref 0.1986
_reflns_Friedel_coverage 0.000
_reflns_number_gt 1587
_reflns_number_total 3610
_reflns_threshold_expression 'I > 2\s(I)'
_cod_data_source_file d4sc02152e19.cif
_cod_data_source_block CTBB_365K_Form_I
_cod_depositor_comments
;
The following automatic conversions were performed:

data item '_diffrn_radiation_probe' value 'X-ray' was changed to
'x-ray' in accordance with the
/home/data/users/saulius/crontab/automatic-downloads/rss-feeds/RSC/lib/dictionaries/cif_core.dic
dictionary named 'cif_core.dic' version 2.4.2 last updated on
2011-04-26.

Automatic conversion script
Id: cif_fix_values 8170 2020-07-09 18:12:32Z antanas 

 Adding full bibliography for 1571604--1571609.cif.
;
_cod_original_cell_volume 1580.4(8)
_cod_database_code 1571607
_shelx_shelxl_version_number 2019/3
_shelx_space_group_comment
;
The symmetry employed for this shelxl refinement is uniquely defined
by the following loop, which should always be used as a source of
symmetry information in preference to the above space-group names.
They are only intended as comments.
;
_shelx_estimated_absorpt_t_max 0.972
_shelx_estimated_absorpt_t_min 0.964
_olex2_refinement_description
;
1. Fixed Uiso
 At 1.2 times of:
  All C(H) groups, All N(H) groups
2. Restrained distances
 O1-C15 \\sim O1-C15A
 with sigma of 0.02
 F2-F1 \\sim F2-F3 \\sim F3-F1
 with sigma of 0.02
 F3-C15 \\sim F2-C15 \\sim F1-C15
 with sigma of 0.02
3. Uiso/Uaniso restraints and constraints
F1 \\sim F2 \\sim F3 \\sim C15 \\sim F1A \\sim F2A \\sim F3A \\sim C15A: within
2A with sigma of 0.01 and sigma for terminal atoms of 0.02 within 2A
4. Same fragment restrains
{F1A, F2A, F3A, C15A} sigma for 1-2: 0.02, 1-3: 0.02
as in
{F1, F2, F3, C15}
5. Others
 Sof(F1A)=Sof(F2A)=Sof(F3A)=Sof(C15A)=1-FVAR(1)
 Sof(F1)=Sof(F2)=Sof(F3)=Sof(C15)=FVAR(1)
6.a Aromatic/amide H refined with riding coordinates:
 N1(H1), C2(H2), C3(H3), C5(H5), C6(H6), C8(H8), C10(H10), C11(H11), C13(H13),
 C14(H14)
;
_olex2_submission_special_instructions 'No special instructions were received'
_site XU

loop_
_space_group_symop_operation_xyz
'x, y, z'
'-x, y+1/2, -z+1/2'
'-x, -y, -z'
'x, -y-1/2, z-1/2'

loop_
_atom_site_label
_atom_site_type_symbol
_atom_site_fract_x
_atom_site_fract_y
_atom_site_fract_z
_atom_site_U_iso_or_equiv
_atom_site_adp_type
_atom_site_occupancy
_atom_site_site_symmetry_order
_atom_site_calc_flag
_atom_site_refinement_flags_posn
_atom_site_refinement_flags_adp
_atom_site_refinement_flags_occupancy
_atom_site_disorder_assembly
_atom_site_disorder_group
Cl1 Cl 0.23669(6) 0.12935(14) 0.57882(16) 0.1492(6) Uani 1 1 d . . . . .
O1 O 0.96263(15) 0.4955(4) 0.2817(4) 0.1446(12) Uani 1 1 d D . . . .
O2 O 0.54957(12) 0.1141(2) 0.2113(3) 0.0895(7) Uani 1 1 d . . . . .
N1 N 0.57603(13) 0.2643(2) 0.4063(3) 0.0777(7) Uani 1 1 d . . . . .
H1 H 0.561734 0.305866 0.490064 0.093 Uiso 1 1 calc R U . . .
N2 N 0.64421(14) 0.2838(3) 0.3533(3) 0.0775(7) Uani 1 1 d . . . . .
C1 C 0.32205(19) 0.1451(4) 0.5077(4) 0.0925(11) Uani 1 1 d . . . . .
C2 C 0.35639(19) 0.2648(4) 0.5204(5) 0.1028(12) Uani 1 1 d . . . . .
H2 H 0.333879 0.336714 0.567488 0.123 Uiso 1 1 calc R U . . .
C3 C 0.42455(17) 0.2784(3) 0.4631(4) 0.0901(10) Uani 1 1 d . . . . .
H3 H 0.447531 0.359692 0.471660 0.108 Uiso 1 1 calc R U . . .
C4 C 0.45881(16) 0.1724(3) 0.3935(3) 0.0690(8) Uani 1 1 d . . . . .
C5 C 0.42263(18) 0.0529(3) 0.3801(4) 0.0820(9) Uani 1 1 d . . . . .
H5 H 0.444489 -0.019167 0.331742 0.098 Uiso 1 1 calc R U . . .
C6 C 0.3549(2) 0.0394(4) 0.4373(4) 0.0964(11) Uani 1 1 d . . . . .
H6 H 0.331399 -0.041403 0.428190 0.116 Uiso 1 1 calc R U . . .
C7 C 0.53159(17) 0.1805(3) 0.3279(4) 0.0735(8) Uani 1 1 d . . . . .
C8 C 0.68371(18) 0.3544(3) 0.4444(4) 0.0807(9) Uani 1 1 d . . . . .
H8 H 0.665681 0.385318 0.540814 0.097 Uiso 1 1 calc R U . . .
C9 C 0.75654(17) 0.3886(3) 0.4029(4) 0.0779(9) Uani 1 1 d . . . . .
C10 C 0.7949(2) 0.4749(4) 0.4979(5) 0.1086(12) Uani 1 1 d . . . . .
H10 H 0.774938 0.508265 0.591040 0.130 Uiso 1 1 calc R U . . .
C11 C 0.8630(2) 0.5130(4) 0.4574(6) 0.1202(14) Uani 1 1 d . . . . .
H11 H 0.888476 0.571703 0.522466 0.144 Uiso 1 1 calc R U . . .
C12 C 0.89164(19) 0.4639(4) 0.3226(5) 0.1026(12) Uani 1 1 d . . . . .
C13 C 0.8562(2) 0.3763(4) 0.2277(5) 0.1045(12) Uani 1 1 d . . . . .
H13 H 0.877054 0.342251 0.136013 0.125 Uiso 1 1 calc R U . . .
C14 C 0.78889(19) 0.3384(3) 0.2688(4) 0.0942(11) Uani 1 1 d . . . . .
H14 H 0.764616 0.277486 0.204443 0.113 Uiso 1 1 calc R U . . .
F1 F 0.9925(5) 0.6774(9) 0.3670(12) 0.183(3) Uani 0.483(9) 1 d D U P A 1
F2 F 1.0397(6) 0.5940(15) 0.1590(19) 0.191(4) Uani 0.483(9) 1 d D U P A 1
F3 F 0.9331(6) 0.6710(13) 0.1490(17) 0.204(4) Uani 0.483(9) 1 d D U P A 1
C15 C 0.9807(7) 0.6107(13) 0.2354(17) 0.169(3) Uani 0.483(9) 1 d D U P A 1
F1A F 1.0395(6) 0.6431(14) 0.184(2) 0.200(4) Uani 0.517(9) 1 d D U P A 2
F2A F 0.9416(5) 0.5949(11) 0.0678(10) 0.183(3) Uani 0.517(9) 1 d D U P A 2
F3A F 0.9437(7) 0.7193(8) 0.2701(16) 0.195(4) Uani 0.517(9) 1 d D U P A 2
C15A C 0.9735(7) 0.6093(12) 0.2135(17) 0.168(3) Uani 0.517(9) 1 d D U P A 2

loop_
_atom_site_aniso_label
_atom_site_aniso_U_11
_atom_site_aniso_U_22
_atom_site_aniso_U_33
_atom_site_aniso_U_23
_atom_site_aniso_U_13
_atom_site_aniso_U_12
Cl1 0.0829(8) 0.2055(14) 0.1603(11) 0.0057(9) 0.0317(7) -0.0207(7)
O1 0.079(2) 0.157(3) 0.199(3) 0.007(2) 0.028(2) -0.0242(18)
O2 0.0906(17) 0.0967(16) 0.0816(14) -0.0074(13) 0.0167(12) 0.0004(12)
N1 0.0719(17) 0.0791(17) 0.0827(17) 0.0009(13) 0.0193(13) -0.0067(14)
N2 0.0678(17) 0.0815(17) 0.0836(17) 0.0093(14) 0.0147(14) -0.0058(13)
C1 0.071(2) 0.120(3) 0.087(2) 0.010(2) 0.0074(18) -0.012(2)
C2 0.074(2) 0.112(3) 0.122(3) -0.025(2) 0.009(2) 0.006(2)
C3 0.074(2) 0.082(2) 0.115(3) -0.013(2) 0.003(2) -0.0052(17)
C4 0.069(2) 0.0708(19) 0.0670(17) 0.0050(14) 0.0045(14) -0.0031(15)
C5 0.081(2) 0.072(2) 0.093(2) 0.0012(16) 0.0058(18) -0.0050(17)
C6 0.088(3) 0.090(3) 0.111(3) 0.016(2) 0.003(2) -0.019(2)
C7 0.076(2) 0.0702(19) 0.074(2) 0.0085(16) 0.0077(17) 0.0009(16)
C8 0.075(2) 0.087(2) 0.081(2) 0.0082(17) 0.0141(17) -0.0018(17)
C9 0.069(2) 0.081(2) 0.084(2) 0.0068(17) 0.0066(17) -0.0018(16)
C10 0.096(3) 0.125(3) 0.106(3) -0.023(2) 0.018(2) -0.019(2)
C11 0.094(3) 0.126(3) 0.140(4) -0.027(3) 0.009(3) -0.033(2)
C12 0.073(3) 0.108(3) 0.128(3) 0.006(3) 0.014(2) -0.010(2)
C13 0.074(3) 0.120(3) 0.120(3) -0.015(2) 0.022(2) -0.003(2)
C14 0.074(2) 0.099(2) 0.110(3) -0.017(2) 0.014(2) -0.0059(18)
F1 0.160(6) 0.184(6) 0.206(7) -0.048(5) 0.022(5) -0.074(5)
F2 0.142(5) 0.213(9) 0.219(7) -0.035(6) 0.079(5) -0.091(5)
F3 0.200(7) 0.188(9) 0.223(10) 0.062(7) 0.003(7) -0.053(7)
C15 0.138(6) 0.179(7) 0.192(7) 0.002(6) 0.043(6) -0.068(6)
F1A 0.155(6) 0.207(8) 0.239(7) -0.013(6) 0.048(5) -0.109(5)
F2A 0.169(5) 0.202(7) 0.179(6) 0.010(5) 0.025(5) -0.047(5)
F3A 0.217(8) 0.145(5) 0.222(8) -0.014(5) 0.042(7) -0.055(5)
C15A 0.136(6) 0.178(7) 0.193(7) 0.003(6) 0.043(6) -0.067(6)

loop_
_atom_type_symbol
_atom_type_description
_atom_type_scat_dispersion_real
_atom_type_scat_dispersion_imag
_atom_type_scat_source
C C 0.0033 0.0016 'International Tables Vol C Tables 4.2.6.8 and 6.1.1.4'
H H 0.0000 0.0000 'International Tables Vol C Tables 4.2.6.8 and 6.1.1.4'
Cl Cl 0.1484 0.1585 'International Tables Vol C Tables 4.2.6.8 and 6.1.1.4'
F F 0.0171 0.0103 'International Tables Vol C Tables 4.2.6.8 and 6.1.1.4'
N N 0.0061 0.0033 'International Tables Vol C Tables 4.2.6.8 and 6.1.1.4'
O O 0.0106 0.0060 'International Tables Vol C Tables 4.2.6.8 and 6.1.1.4'

loop_
_geom_angle_atom_site_label_1
_geom_angle_atom_site_label_2
_geom_angle_atom_site_label_3
_geom_angle
_geom_angle_site_symmetry_1
_geom_angle_site_symmetry_3
_geom_angle_publ_flag
C15 O1 C12 122.4(7) . . ?
C15A O1 C12 117.3(7) . . ?
N2 N1 H1 119.7 . . ?
C7 N1 H1 119.7 . . ?
C7 N1 N2 120.6(3) . . ?
C8 N2 N1 115.4(3) . . ?
C2 C1 Cl1 119.6(3) . . ?
C6 C1 Cl1 120.2(3) . . ?
C6 C1 C2 120.2(3) . . ?
C1 C2 H2 120.0 . . ?
C1 C2 C3 119.9(4) . . ?
C3 C2 H2 120.0 . . ?
C2 C3 H3 119.6 . . ?
C4 C3 C2 120.7(3) . . ?
C4 C3 H3 119.6 . . ?
C3 C4 C5 118.2(3) . . ?
C3 C4 C7 123.5(3) . . ?
C5 C4 C7 118.3(3) . . ?
C4 C5 H5 119.5 . . ?
C6 C5 C4 121.0(3) . . ?
C6 C5 H5 119.5 . . ?
C1 C6 C5 119.9(3) . . ?
C1 C6 H6 120.0 . . ?
C5 C6 H6 120.0 . . ?
O2 C7 N1 123.0(3) . . ?
O2 C7 C4 121.8(3) . . ?
N1 C7 C4 115.2(3) . . ?
N2 C8 H8 118.9 . . ?
N2 C8 C9 122.3(3) . . ?
C9 C8 H8 118.9 . . ?
C10 C9 C8 120.1(3) . . ?
C10 C9 C14 117.6(3) . . ?
C14 C9 C8 122.4(3) . . ?
C9 C10 H10 119.4 . . ?
C9 C10 C11 121.1(4) . . ?
C11 C10 H10 119.4 . . ?
C10 C11 H11 120.5 . . ?
C12 C11 C10 119.1(4) . . ?
C12 C11 H11 120.5 . . ?
C11 C12 O1 120.6(4) . . ?
C11 C12 C13 121.6(4) . . ?
C13 C12 O1 117.7(4) . . ?
C12 C13 H13 120.5 . . ?
C12 C13 C14 119.1(4) . . ?
C14 C13 H13 120.5 . . ?
C9 C14 H14 119.2 . . ?
C13 C14 C9 121.5(3) . . ?
C13 C14 H14 119.2 . . ?
O1 C15 F1 105.1(10) . . ?
O1 C15 F2 105.4(12) . . ?
O1 C15 F3 114.3(12) . . ?
F1 C15 F2 110.1(11) . . ?
F3 C15 F1 109.3(11) . . ?
F3 C15 F2 112.4(11) . . ?
O1 C15A F1A 117.8(13) . . ?
O1 C15A F2A 103.0(10) . . ?
O1 C15A F3A 120.8(11) . . ?
F1A C15A F2A 105.5(11) . . ?
F1A C15A F3A 104.8(10) . . ?
F3A C15A F2A 102.9(11) . . ?

loop_
_geom_bond_atom_site_label_1
_geom_bond_atom_site_label_2
_geom_bond_distance
_geom_bond_site_symmetry_2
_geom_bond_publ_flag
Cl1 C1 1.731(4) . ?
O1 C12 1.423(4) . ?
O1 C15 1.272(12) . ?
O1 C15A 1.298(11) . ?
O2 C7 1.231(3) . ?
N1 H1 0.8600 . ?
N1 N2 1.380(3) . ?
N1 C7 1.350(4) . ?
N2 C8 1.271(4) . ?
C1 C2 1.373(5) . ?
C1 C6 1.369(5) . ?
C2 H2 0.9300 . ?
C2 C3 1.385(4) . ?
C3 H3 0.9300 . ?
C3 C4 1.381(4) . ?
C4 C5 1.389(4) . ?
C4 C7 1.487(4) . ?
C5 H5 0.9300 . ?
C5 C6 1.378(5) . ?
C6 H6 0.9300 . ?
C8 H8 0.9300 . ?
C8 C9 1.462(4) . ?
C9 C10 1.374(4) . ?
C9 C14 1.376(4) . ?
C10 H10 0.9300 . ?
C10 C11 1.386(5) . ?
C11 H11 0.9300 . ?
C11 C12 1.347(5) . ?
C12 C13 1.353(5) . ?
C13 H13 0.9300 . ?
C13 C14 1.373(5) . ?
C14 H14 0.9300 . ?
F1 C15 1.300(12) . ?
F2 C15 1.301(11) . ?
F3 C15 1.292(11) . ?
F1A C15A 1.317(11) . ?
F2A C15A 1.351(12) . ?
F3A C15A 1.333(11) . ?

loop_
_geom_torsion_atom_site_label_1
_geom_torsion_atom_site_label_2
_geom_torsion_atom_site_label_3
_geom_torsion_atom_site_label_4
_geom_torsion
_geom_torsion_site_symmetry_1
_geom_torsion_site_symmetry_2
_geom_torsion_site_symmetry_3
_geom_torsion_site_symmetry_4
_geom_torsion_publ_flag
Cl1 C1 C2 C3 -179.7(3) . . . . ?
Cl1 C1 C6 C5 179.6(3) . . . . ?
O1 C12 C13 C14 176.6(3) . . . . ?
N1 N2 C8 C9 -177.7(3) . . . . ?
N2 N1 C7 O2 3.0(4) . . . . ?
N2 N1 C7 C4 -177.7(2) . . . . ?
N2 C8 C9 C10 174.1(3) . . . . ?
N2 C8 C9 C14 -5.1(5) . . . . ?
C1 C2 C3 C4 -0.2(5) . . . . ?
C2 C1 C6 C5 0.4(6) . . . . ?
C2 C3 C4 C5 1.1(5) . . . . ?
C2 C3 C4 C7 179.3(3) . . . . ?
C3 C4 C5 C6 -1.2(5) . . . . ?
C3 C4 C7 O2 -147.5(3) . . . . ?
C3 C4 C7 N1 33.2(4) . . . . ?
C4 C5 C6 C1 0.4(5) . . . . ?
C5 C4 C7 O2 30.7(4) . . . . ?
C5 C4 C7 N1 -148.6(3) . . . . ?
C6 C1 C2 C3 -0.5(6) . . . . ?
C7 N1 N2 C8 -173.4(3) . . . . ?
C7 C4 C5 C6 -179.5(3) . . . . ?
C8 C9 C10 C11 -177.3(4) . . . . ?
C8 C9 C14 C13 177.0(3) . . . . ?
C9 C10 C11 C12 -0.2(7) . . . . ?
C10 C9 C14 C13 -2.2(5) . . . . ?
C10 C11 C12 O1 -176.8(4) . . . . ?
C10 C11 C12 C13 -1.4(7) . . . . ?
C11 C12 C13 C14 1.1(6) . . . . ?
C12 O1 C15 F1 84.6(12) . . . . ?
C12 O1 C15 F2 -159.1(8) . . . . ?
C12 O1 C15 F3 -35.3(15) . . . . ?
C12 O1 C15A F1A 176.0(10) . . . . ?
C12 O1 C15A F2A -68.4(11) . . . . ?
C12 O1 C15A F3A 45.4(15) . . . . ?
C12 C13 C14 C9 0.7(6) . . . . ?
C14 C9 C10 C11 1.9(6) . . . . ?
C15 O1 C12 C11 -70.5(9) . . . . ?
C15 O1 C12 C13 114.0(9) . . . . ?
C15A O1 C12 C11 -80.4(9) . . . . ?
C15A O1 C12 C13 104.0(8) . . . . ?
